data_4301529
loop_
_publ_author_name
'Yu-Chen Lin'
'Wei-Tin Chen'
'Joe Tai'
'Denny Su'
'Sheng-Yi Huang'
'Ingrid Lin'
'Ju-Ling Lin'
'Mandy M. Lee'
'Mong Feng Chiou'
'Yen-Hsiang Liu'
'Ken-Shin Kwan'
'Yuan-Jang Chen'
'Hsing-Yin Chen'

_publ_section_title
;
Tuning Through-Bond Fe(III)/Fe(II) Coupling by Solvent Manipulation of a
Central Ruthenium Redox Couple
;
_journal_name_full 'Inorganic Chemistry'
_journal_page_first 1857
_journal_page_last 1870
_journal_paper_doi 10.1021/ic801271q
_journal_volume 48
_journal_year 2009
_chemical_formula_moiety 'C32 H26 Fe2'
_chemical_formula_sum 'C32 H26 Fe2'
_chemical_formula_weight 522.23
_chemical_name_systematic
;
 ?
;
_space_group_IT_number 14
_symmetry_cell_setting monoclinic
_symmetry_space_group_name_Hall '-P 2ybc'
_symmetry_space_group_name_H-M 'P 1 21/c 1'
_atom_sites_solution_hydrogens geom
_atom_sites_solution_primary direct
_atom_sites_solution_secondary difmap
_audit_conform_dict_location ftp://ftp.iucr.org/pub/cif_core.dic
_audit_conform_dict_name cif_core.dic
_audit_conform_dict_version 2.3
_audit_creation_date 2008-02-13T15:48:48-00:00
_audit_creation_method 'WinGX routine CIF_UPDATE'
_cell_angle_alpha 90
_cell_angle_beta 93.628(9)
_cell_angle_gamma 90
_cell_formula_units_Z 2
_cell_length_a 11.929(2)
_cell_length_b 7.642(2)
_cell_length_c 12.913(3)
_cell_measurement_reflns_used 31
_cell_measurement_temperature 298(2)
_cell_measurement_theta_max 12.39
_cell_measurement_theta_min 3.15
_cell_volume 1174.8(5)
_computing_cell_refinement 'Bruker XSCANS'
_computing_data_collection 'Bruker XSCANS'
_computing_data_reduction 'Bruker SHELXTL'
_computing_molecular_graphics 'Bruker SHELXTL'
_computing_publication_material 'Bruker SHELXTL'
_computing_structure_refinement 'SHELXL-97 (Sheldrick, 1997)'
_computing_structure_solution 'Bruker SHELXTL'
_diffrn_ambient_temperature 298(2)
_diffrn_measured_fraction_theta_full 0.999
_diffrn_measured_fraction_theta_max 0.999
_diffrn_measurement_device_type 'Bruker P4'
_diffrn_measurement_method '2\q/\w scans'
_diffrn_radiation_monochromator graphite
_diffrn_radiation_type MoK\a
_diffrn_radiation_wavelength 0.71073
_diffrn_reflns_av_R_equivalents 0
_diffrn_reflns_av_unetI/netI 0.0406
_diffrn_reflns_limit_h_max 12
_diffrn_reflns_limit_h_min -12
_diffrn_reflns_limit_k_max 8
_diffrn_reflns_limit_k_min 0
_diffrn_reflns_limit_l_max 13
_diffrn_reflns_limit_l_min 0
_diffrn_reflns_number 1532
_diffrn_reflns_theta_full 22.5
_diffrn_reflns_theta_max 22.5
_diffrn_reflns_theta_min 3.1
_diffrn_standards_decay_% 1.0
_diffrn_standards_interval_count 100
_diffrn_standards_number 3
_exptl_absorpt_coefficient_mu 1.254
_exptl_absorpt_correction_T_max 0.8849
_exptl_absorpt_correction_T_min 0.6339
_exptl_absorpt_correction_type psi-scan
_exptl_absorpt_process_details 'North et al., 1968'
_exptl_crystal_colour Orange
_exptl_crystal_density_diffrn 1.476
_exptl_crystal_density_method 'not measured'
_exptl_crystal_description plate
_exptl_crystal_F_000 540
_exptl_crystal_size_max 0.4
_exptl_crystal_size_mid 0.4
_exptl_crystal_size_min 0.1
_refine_diff_density_max 0.345
_refine_diff_density_min -0.224
_refine_diff_density_rms 0.054
_refine_ls_extinction_method none
_refine_ls_goodness_of_fit_ref 1.041
_refine_ls_hydrogen_treatment constr
_refine_ls_matrix_type full
_refine_ls_number_parameters 154
_refine_ls_number_reflns 1532
_refine_ls_number_restraints 0
_refine_ls_restrained_S_all 1.041
_refine_ls_R_factor_all 0.052
_refine_ls_R_factor_gt 0.0385
_refine_ls_shift/su_max 0
_refine_ls_shift/su_mean 0
_refine_ls_structure_factor_coef Fsqd
_refine_ls_weighting_details 'calc w=1/[\s^2^(Fo^2^)+(0.0524P)^2^+0.6083P] where P=(Fo^2^+2Fc^2^)/3'
_refine_ls_weighting_scheme calc
_refine_ls_wR_factor_gt 0.0947
_refine_ls_wR_factor_ref 0.1018
_reflns_number_gt 1239
_reflns_number_total 1532
_reflns_threshold_expression >2sigma(I)
_cod_data_source_file ic801271q_si_002.cif
_cod_data_source_block 006
_cod_depositor_comments
;
The following automatic conversions were performed:
'_symmetry_cell_setting' value 'Monoclinic' changed to 'monoclinic'
according to '/home/saulius/struct/CIF-dictionaries/cif_core.dic'
dictionary named 'cif_core.dic' version 2.4.1 from 2010-06-29.

Automatic conversion script
Id: cif_fix_enum 1527 2010-12-29 10:47:43Z saulius 
;
_cod_original_cell_volume 1174.7(5)
_cod_original_sg_symbol_H-M 'P 21/c'
_cod_database_code 4301529

loop_
_symmetry_equiv_pos_as_xyz
'x, y, z'
'-x, y+1/2, -z+1/2'
'-x, -y, -z'
'x, -y-1/2, z-1/2'

loop_
_atom_site_label
_atom_site_type_symbol
_atom_site_fract_x
_atom_site_fract_y
_atom_site_fract_z
_atom_site_U_iso_or_equiv
_atom_site_adp_type
_atom_site_occupancy
_atom_site_symmetry_multiplicity
_atom_site_calc_flag
_atom_site_refinement_flags
_atom_site_disorder_assembly
_atom_site_disorder_group
Fe1 Fe 0.81444(5) 0.17565(7) 0.62136(4) 0.0452(2) Uani 1 1 d . . .
C1 C 0.6935(3) 0.0040(5) 0.6617(3) 0.0418(9) Uani 1 1 d . . .
C2 C 0.6553(4) 0.1003(6) 0.5718(3) 0.0519(11) Uani 1 1 d . . .
H2 H 0.592 0.1715 0.5662 0.062 Uiso 1 1 calc R . .
C3 C 0.7295(4) 0.0700(6) 0.4928(3) 0.0633(13) Uani 1 1 d . . .
H3 H 0.7235 0.1174 0.4263 0.076 Uiso 1 1 calc R . .
C4 C 0.8130(4) -0.0433(6) 0.5318(3) 0.0643(13) Uani 1 1 d . . .
H4 H 0.8729 -0.0842 0.4958 0.077 Uiso 1 1 calc R . .
C5 C 0.7918(4) -0.0863(5) 0.6357(3) 0.0538(11) Uani 1 1 d . . .
H5 H 0.8348 -0.1607 0.6792 0.065 Uiso 1 1 calc R . .
C6 C 0.8844(5) 0.2880(7) 0.7524(4) 0.0786(16) Uani 1 1 d . . .
H6 H 0.8781 0.2476 0.8198 0.094 Uiso 1 1 calc R . .
C7 C 0.8118(5) 0.4054(7) 0.7003(5) 0.0792(16) Uani 1 1 d . . .
H7 H 0.748 0.456 0.7255 0.095 Uiso 1 1 calc R . .
C8 C 0.8535(5) 0.4328(6) 0.6023(4) 0.0785(15) Uani 1 1 d . . .
H8 H 0.8224 0.5067 0.551 0.094 Uiso 1 1 calc R . .
C9 C 0.9491(4) 0.3309(6) 0.5948(5) 0.0758(15) Uani 1 1 d . . .
H9 H 0.9926 0.3243 0.5377 0.091 Uiso 1 1 calc R . .
C10 C 0.9682(4) 0.2408(7) 0.6873(5) 0.0789(15) Uani 1 1 d . . .
H10 H 1.0265 0.1626 0.7031 0.095 Uiso 1 1 calc R . .
C11 C 0.6392(3) 0.0022(5) 0.7618(3) 0.0399(9) Uani 1 1 d . . .
C12 C 0.6693(3) -0.1131(5) 0.8411(3) 0.0477(10) Uani 1 1 d . . .
H12 H 0.727 -0.1926 0.8324 0.057 Uiso 1 1 calc R . .
C13 C 0.6160(3) -0.1135(5) 0.9331(3) 0.0485(10) Uani 1 1 d . . .
H13 H 0.6392 -0.193 0.9846 0.058 Uiso 1 1 calc R . .
C14 C 0.5291(3) 0.0004(5) 0.9509(3) 0.0405(9) Uani 1 1 d . . .
C15 C 0.4999(4) 0.1164(6) 0.8712(3) 0.0612(12) Uani 1 1 d . . .
H15 H 0.4422 0.1961 0.8797 0.073 Uiso 1 1 calc R . .
C16 C 0.5537(4) 0.1173(6) 0.7797(3) 0.0617(12) Uani 1 1 d . . .
H16 H 0.5315 0.198 0.7286 0.074 Uiso 1 1 calc R . .

loop_
_atom_site_aniso_label
_atom_site_aniso_U_11
_atom_site_aniso_U_22
_atom_site_aniso_U_33
_atom_site_aniso_U_23
_atom_site_aniso_U_13
_atom_site_aniso_U_12
Fe1 0.0472(4) 0.0354(4) 0.0541(4) -0.0007(3) 0.0125(3) -0.0008(3)
C1 0.041(2) 0.032(2) 0.052(2) 0.0004(18) 0.0032(18) -0.0044(19)
C2 0.053(2) 0.052(2) 0.052(2) 0.001(2) 0.005(2) -0.005(2)
C3 0.074(3) 0.073(3) 0.044(2) -0.004(2) 0.010(2) -0.005(3)
C4 0.072(3) 0.057(3) 0.066(3) -0.021(2) 0.027(3) -0.003(3)
C5 0.061(3) 0.030(2) 0.071(3) -0.005(2) 0.009(2) 0.002(2)
C6 0.104(4) 0.064(4) 0.067(3) -0.004(3) -0.003(3) -0.025(3)
C7 0.070(3) 0.056(3) 0.115(4) -0.035(3) 0.034(3) -0.017(3)
C8 0.092(4) 0.034(3) 0.108(4) 0.012(3) -0.006(3) -0.008(3)
C9 0.067(3) 0.054(3) 0.110(4) 0.006(3) 0.033(3) -0.010(3)
C10 0.057(3) 0.056(3) 0.122(5) -0.011(3) -0.014(3) -0.007(3)
C11 0.039(2) 0.033(2) 0.048(2) 0.0019(17) -0.0007(17) -0.0041(19)
C12 0.042(2) 0.046(2) 0.054(2) 0.007(2) 0.0018(19) 0.012(2)
C13 0.051(2) 0.045(2) 0.048(2) 0.0130(19) -0.002(2) 0.009(2)
C14 0.040(2) 0.034(2) 0.047(2) 0.0052(18) -0.0006(17) -0.0028(19)
C15 0.067(3) 0.059(3) 0.059(3) 0.019(2) 0.017(2) 0.033(2)
C16 0.073(3) 0.060(3) 0.053(3) 0.026(2) 0.012(2) 0.026(3)

loop_
_atom_type_symbol
_atom_type_description
_atom_type_scat_dispersion_real
_atom_type_scat_dispersion_imag
_atom_type_scat_source
Fe Fe 0.3463 0.8444 'International Tables Vol C Tables 4.2.6.8 and 6.1.1.4'
C C 0.0033 0.0016 'International Tables Vol C Tables 4.2.6.8 and 6.1.1.4'
H H 0 0 'International Tables Vol C Tables 4.2.6.8 and 6.1.1.4'

loop_
_geom_angle_atom_site_label_1
_geom_angle_atom_site_label_2
_geom_angle_atom_site_label_3
_geom_angle
_geom_angle_site_symmetry_1
_geom_angle_site_symmetry_3
_geom_angle_publ_flag
C6 Fe1 C5 113.0(2) . . ?
C6 Fe1 C7 40.1(2) . . ?
C5 Fe1 C7 143.1(2) . . ?
C6 Fe1 C4 144.1(2) . . ?
C5 Fe1 C4 40.89(16) . . ?
C7 Fe1 C4 175.4(2) . . ?
C6 Fe1 C10 40.1(2) . . ?
C5 Fe1 C10 108.9(2) . . ?
C7 Fe1 C10 67.7(2) . . ?
C4 Fe1 C10 114.5(2) . . ?
C6 Fe1 C8 66.9(2) . . ?
C5 Fe1 C8 174.0(2) . . ?
C7 Fe1 C8 40.4(2) . . ?
C4 Fe1 C8 135.9(2) . . ?
C10 Fe1 C8 66.9(2) . . ?
C6 Fe1 C1 108.60(19) . . ?
C5 Fe1 C1 40.81(15) . . ?
C7 Fe1 C1 113.17(18) . . ?
C4 Fe1 C1 68.65(16) . . ?
C10 Fe1 C1 133.1(2) . . ?
C8 Fe1 C1 145.2(2) . . ?
C6 Fe1 C9 66.9(2) . . ?
C5 Fe1 C9 134.30(19) . . ?
C7 Fe1 C9 67.7(2) . . ?
C4 Fe1 C9 111.1(2) . . ?
C10 Fe1 C9 39.7(2) . . ?
C8 Fe1 C9 39.79(19) . . ?
C1 Fe1 C9 172.56(19) . . ?
C6 Fe1 C2 134.7(2) . . ?
C5 Fe1 C2 67.98(18) . . ?
C7 Fe1 C2 110.9(2) . . ?
C4 Fe1 C2 67.47(18) . . ?
C10 Fe1 C2 173.3(2) . . ?
C8 Fe1 C2 116.6(2) . . ?
C1 Fe1 C2 40.77(15) . . ?
C9 Fe1 C2 146.5(2) . . ?
C6 Fe1 C3 174.7(2) . . ?
C5 Fe1 C3 67.95(18) . . ?
C7 Fe1 C3 136.2(2) . . ?
C4 Fe1 C3 39.77(18) . . ?
C10 Fe1 C3 145.1(2) . . ?
C8 Fe1 C3 112.7(2) . . ?
C1 Fe1 C3 68.49(16) . . ?
C9 Fe1 C3 116.4(2) . . ?
C2 Fe1 C3 40.25(16) . . ?
C5 C1 C2 106.5(3) . . ?
C5 C1 C11 127.9(3) . . ?
C2 C1 C11 125.5(3) . . ?
C5 C1 Fe1 69.2(2) . . ?
C2 C1 Fe1 69.8(2) . . ?
C11 C1 Fe1 125.7(2) . . ?
C3 C2 C1 108.8(4) . . ?
C3 C2 Fe1 70.2(3) . . ?
C1 C2 Fe1 69.4(2) . . ?
C3 C2 H2 125.6 . . ?
C1 C2 H2 125.6 . . ?
Fe1 C2 H2 126.3 . . ?
C4 C3 C2 107.9(4) . . ?
C4 C3 Fe1 69.3(2) . . ?
C2 C3 Fe1 69.5(2) . . ?
C4 C3 H3 126 . . ?
C2 C3 H3 126 . . ?
Fe1 C3 H3 126.7 . . ?
C3 C4 C5 108.7(4) . . ?
C3 C4 Fe1 70.9(3) . . ?
C5 C4 Fe1 69.4(2) . . ?
C3 C4 H4 125.7 . . ?
C5 C4 H4 125.7 . . ?
Fe1 C4 H4 125.5 . . ?
C4 C5 C1 108.1(4) . . ?
C4 C5 Fe1 69.7(2) . . ?
C1 C5 Fe1 70.0(2) . . ?
C4 C5 H5 126 . . ?
C1 C5 H5 126 . . ?
Fe1 C5 H5 125.9 . . ?
C7 C6 C10 108.9(5) . . ?
C7 C6 Fe1 70.0(3) . . ?
C10 C6 Fe1 70.1(3) . . ?
C7 C6 H6 125.6 . . ?
C10 C6 H6 125.6 . . ?
Fe1 C6 H6 125.9 . . ?
C6 C7 C8 106.6(5) . . ?
C6 C7 Fe1 69.9(3) . . ?
C8 C7 Fe1 70.0(3) . . ?
C6 C7 H7 126.7 . . ?
C8 C7 H7 126.7 . . ?
Fe1 C7 H7 125 . . ?
C9 C8 C7 108.6(5) . . ?
C9 C8 Fe1 70.3(3) . . ?
C7 C8 Fe1 69.6(3) . . ?
C9 C8 H8 125.7 . . ?
C7 C8 H8 125.7 . . ?
Fe1 C8 H8 126 . . ?
C10 C9 C8 108.1(5) . . ?
C10 C9 Fe1 69.8(3) . . ?
C8 C9 Fe1 69.9(3) . . ?
C10 C9 H9 126 . . ?
C8 C9 H9 126 . . ?
Fe1 C9 H9 125.9 . . ?
C9 C10 C6 107.8(5) . . ?
C9 C10 Fe1 70.5(3) . . ?
C6 C10 Fe1 69.8(3) . . ?
C9 C10 H10 126.1 . . ?
C6 C10 H10 126.1 . . ?
Fe1 C10 H10 125.3 . . ?
C16 C11 C12 116.3(3) . . ?
C16 C11 C1 120.6(3) . . ?
C12 C11 C1 123.1(3) . . ?
C11 C12 C13 121.8(4) . . ?
C11 C12 H12 119.1 . . ?
C13 C12 H12 119.1 . . ?
C12 C13 C14 122.1(3) . . ?
C12 C13 H13 119 . . ?
C14 C13 H13 119 . . ?
C13 C14 C15 115.8(3) . . ?
C13 C14 C14 122.4(4) . 3_657 ?
C15 C14 C14 121.8(4) . 3_657 ?
C16 C15 C14 122.0(4) . . ?
C16 C15 H15 119 . . ?
C14 C15 H15 119 . . ?
C11 C16 C15 122.0(4) . . ?
C11 C16 H16 119 . . ?
C15 C16 H16 119 . . ?

loop_
_geom_bond_atom_site_label_1
_geom_bond_atom_site_label_2
_geom_bond_distance
_geom_bond_site_symmetry_2
_geom_bond_publ_flag
Fe1 C6 2.030(5) . ?
Fe1 C5 2.030(4) . ?
Fe1 C7 2.032(5) . ?
Fe1 C4 2.034(4) . ?
Fe1 C10 2.034(5) . ?
Fe1 C8 2.038(4) . ?
Fe1 C1 2.042(4) . ?
Fe1 C9 2.043(4) . ?
Fe1 C2 2.047(4) . ?
Fe1 C3 2.055(4) . ?
C1 C5 1.420(5) . ?
C1 C2 1.424(5) . ?
C1 C11 1.482(5) . ?
C2 C3 1.411(6) . ?
C2 H2 0.93 . ?
C3 C4 1.391(6) . ?
C3 H3 0.93 . ?
C4 C5 1.420(6) . ?
C4 H4 0.93 . ?
C5 H5 0.93 . ?
C6 C7 1.391(7) . ?
C6 C10 1.394(7) . ?
C6 H6 0.93 . ?
C7 C8 1.405(7) . ?
C7 H7 0.93 . ?
C8 C9 1.389(7) . ?
C8 H8 0.93 . ?
C9 C10 1.385(7) . ?
C9 H9 0.93 . ?
C10 H10 0.93 . ?
C11 C16 1.378(5) . ?
C11 C12 1.381(5) . ?
C12 C13 1.382(5) . ?
C12 H12 0.93 . ?
C13 C14 1.384(5) . ?
C13 H13 0.93 . ?
C14 C15 1.386(5) . ?
C14 C14 1.484(7) 3_657 ?
C15 C16 1.380(5) . ?
C15 H15 0.93 . ?
C16 H16 0.93 . ?
